data_7241046
loop_
_publ_author_name
'Lee, Sunju'
'Lee, Ga Yeon'
'Kim, Chang Gyoun'
'Chung, Taek-Mo'
'Park, Bo Keun'

_publ_section_title
;
 Heteroleptic manganese compounds as potential precursors for manganese
 based thin films and nanomaterials
;
_journal_issue 50
_journal_name_full 'RSC Advances'
_journal_page_first 29659
_journal_page_last 29667
_journal_paper_doi 10.1039/D0RA05225F
_journal_volume 10
_journal_year 2020
_chemical_formula_sum 'C40 H76 Mn2 N2 O9'
_chemical_formula_weight 838.91
_space_group_IT_number 14
_space_group_name_Hall '-P 2ybc'
_space_group_name_H-M_alt 'P 1 21/c 1'
_symmetry_cell_setting monoclinic
_symmetry_space_group_name_H-M 'P 1 21/c 1'
_atom_sites_solution_hydrogens geom
_atom_sites_solution_primary direct
_atom_sites_solution_secondary difmap
_audit_creation_method SHELXL-97
_audit_update_record
;
2020-05-08 deposited with the CCDC.	2020-08-04 downloaded from the CCDC.
;
_cell_angle_alpha 90.00
_cell_angle_beta 90.417(2)
_cell_angle_gamma 90.00
_cell_formula_units_Z 4
_cell_length_a 12.7642(5)
_cell_length_b 21.0617(9)
_cell_length_c 17.1722(8)
_cell_measurement_reflns_used 9883
_cell_measurement_temperature 100(1)
_cell_measurement_theta_max 28.18
_cell_measurement_theta_min 2.51
_cell_volume 4616.4(3)
_computing_cell_refinement 'Bruker SAINT'
_computing_data_collection 'Bruker APEX2'
_computing_data_reduction 'Bruker SAINT'
_computing_molecular_graphics 'Bruker SHELXTL'
_computing_publication_material 'Bruker SHELXTL'
_computing_structure_refinement 'SHELXL-97 (Sheldrick, 2008)'
_computing_structure_solution 'SHELXS-97 (Sheldrick, 2008)'
_diffrn_ambient_temperature 100(1)
_diffrn_measured_fraction_theta_full 0.990
_diffrn_measured_fraction_theta_max 0.990
_diffrn_measurement_device_type 'Bruker APEX-II CCD'
_diffrn_measurement_method '\f and \w scans'
_diffrn_radiation_monochromator graphite
_diffrn_radiation_source 'fine-focus sealed tube'
_diffrn_radiation_type MoK\a
_diffrn_radiation_wavelength 0.71073
_diffrn_reflns_av_R_equivalents 0.0000
_diffrn_reflns_av_sigmaI/netI 0.0273
_diffrn_reflns_limit_h_max 16
_diffrn_reflns_limit_h_min -16
_diffrn_reflns_limit_k_max 28
_diffrn_reflns_limit_k_min 0
_diffrn_reflns_limit_l_max 22
_diffrn_reflns_limit_l_min 0
_diffrn_reflns_number 11322
_diffrn_reflns_theta_full 28.27
_diffrn_reflns_theta_max 28.27
_diffrn_reflns_theta_min 1.53
_exptl_absorpt_coefficient_mu 0.596
_exptl_absorpt_correction_T_max 0.9765
_exptl_absorpt_correction_T_min 0.8901
_exptl_absorpt_correction_type multi-scan
_exptl_absorpt_process_details 'Bruker SADABS'
_exptl_crystal_colour silver
_exptl_crystal_density_diffrn 1.207
_exptl_crystal_density_meas ?
_exptl_crystal_density_method 'not measured'
_exptl_crystal_description block
_exptl_crystal_F_000 1808
_exptl_crystal_size_max 0.20
_exptl_crystal_size_mid 0.12
_exptl_crystal_size_min 0.04
_refine_diff_density_max 2.156
_refine_diff_density_min -2.076
_refine_diff_density_rms 0.152
_refine_ls_extinction_method none
_refine_ls_goodness_of_fit_ref 1.091
_refine_ls_hydrogen_treatment refxyz
_refine_ls_matrix_type full
_refine_ls_number_parameters 478
_refine_ls_number_reflns 11322
_refine_ls_number_restraints 0
_refine_ls_restrained_S_all 1.091
_refine_ls_R_factor_all 0.1058
_refine_ls_R_factor_gt 0.0951
_refine_ls_shift/su_max 0.000
_refine_ls_shift/su_mean 0.000
_refine_ls_structure_factor_coef Fsqd
_refine_ls_weighting_details 'calc w=1/[\s^2^(Fo^2^)+(0.0430P)^2^+61.2636P] where P=(Fo^2^+2Fc^2^)/3'
_refine_ls_weighting_scheme calc
_refine_ls_wR_factor_gt 0.2545
_refine_ls_wR_factor_ref 0.2593
_reflns_number_gt 9570
_reflns_number_total 11322
_reflns_threshold_expression >2sigma(I)
_cod_data_source_file d0ra05225f2.cif
_cod_data_source_block Mn2(tmhd)2(edpa)2(THF)
_cod_depositor_comments
;
The following automatic conversions were performed:

data item '_symmetry_cell_setting' value 'Monoclinic' was changed to
'monoclinic' in accordance with the
/home/data/users/saulius/crontab/automatic-downloads/rss-feeds/RSC/lib/dictionaries/cif_core.dic
dictionary named 'cif_core.dic' version 2.4.2 last updated on
2011-04-26.

data item '_exptl_crystal_density_meas' value 'none' was changed to
'?' -- the value is perceived as not measured.

Automatic conversion script
Id: cif_fix_values 7556 2019-12-06 15:28:31Z antanas 

 Adding full bibliography for 7241045--7241048.cif.
;
_cod_original_sg_symbol_H-M P2(1)/c
_cod_database_code 7241046

loop_
_symmetry_equiv_pos_as_xyz
'x, y, z'
'-x, y+1/2, -z+1/2'
'-x, -y, -z'
'x, -y-1/2, z-1/2'

loop_
_atom_site_label
_atom_site_type_symbol
_atom_site_fract_x
_atom_site_fract_y
_atom_site_fract_z
_atom_site_U_iso_or_equiv
_atom_site_adp_type
_atom_site_occupancy
_atom_site_symmetry_multiplicity
_atom_site_calc_flag
_atom_site_refinement_flags
_atom_site_disorder_assembly
_atom_site_disorder_group
Mn1 Mn 1.07102(6) 0.30537(4) 0.45502(5) 0.01744(19) Uani 1 1 d . . .
Mn11 Mn 0.89803(6) 0.20123(4) 0.45558(5) 0.01694(19) Uani 1 1 d . . .
O1 O 0.9874(3) 0.3908(2) 0.4099(3) 0.0287(10) Uani 1 1 d . . .
O2 O 0.9082(3) 0.30017(17) 0.4847(2) 0.0179(7) Uani 1 1 d . . .
O3 O 1.1936(3) 0.33227(19) 0.3836(2) 0.0211(8) Uani 1 1 d . . .
O4 O 1.1605(3) 0.34164(19) 0.5474(2) 0.0201(8) Uani 1 1 d . . .
O5 O 0.9808(3) 0.24779(19) 0.3403(2) 0.0212(8) Uani 1 1 d . . .
O11 O 0.9697(3) 0.10782(19) 0.4337(3) 0.0261(9) Uani 1 1 d . . .
O12 O 1.0636(3) 0.20592(18) 0.4824(2) 0.0196(8) Uani 1 1 d . . .
O13 O 0.7743(3) 0.17341(18) 0.3842(2) 0.0190(7) Uani 1 1 d . . .
O14 O 0.8079(3) 0.16847(19) 0.5479(2) 0.0217(8) Uani 1 1 d . . .
N1 N 0.8830(4) 0.4019(2) 0.4377(3) 0.0269(11) Uani 1 1 d . . .
H1A H 0.8467 0.4371 0.4311 0.032 Uiso 1 1 calc R . .
N11 N 1.0781(4) 0.0989(2) 0.4561(3) 0.0235(10) Uani 1 1 d . . .
H11A H 1.1127 0.0628 0.4540 0.028 Uiso 1 1 calc R . .
C1 C 0.8513(4) 0.3520(2) 0.4737(3) 0.0179(10) Uani 1 1 d . . .
C2 C 0.7402(4) 0.3539(3) 0.5062(3) 0.0222(11) Uani 1 1 d . . .
C3 C 0.6929(5) 0.4205(3) 0.4973(4) 0.0332(14) Uani 1 1 d . . .
H3A H 0.7367 0.4513 0.5253 0.050 Uiso 1 1 calc R . .
H3B H 0.6221 0.4209 0.5189 0.050 Uiso 1 1 calc R . .
H3C H 0.6897 0.4319 0.4419 0.050 Uiso 1 1 calc R . .
C4 C 0.6704(5) 0.3068(3) 0.4620(4) 0.0337(15) Uani 1 1 d . . .
H4A H 0.6994 0.2639 0.4672 0.051 Uiso 1 1 calc R . .
H4B H 0.6675 0.3186 0.4068 0.051 Uiso 1 1 calc R . .
H4C H 0.5996 0.3078 0.4837 0.051 Uiso 1 1 calc R . .
C5 C 0.7465(6) 0.3371(4) 0.5923(4) 0.0395(16) Uani 1 1 d . . .
H5A H 0.7913 0.3679 0.6194 0.059 Uiso 1 1 calc R . .
H5B H 0.7762 0.2945 0.5984 0.059 Uiso 1 1 calc R . .
H5C H 0.6761 0.3381 0.6147 0.059 Uiso 1 1 calc R . .
C6 C 1.0151(5) 0.4412(3) 0.3554(4) 0.0307(13) Uani 1 1 d . . .
H6A H 0.9529 0.4527 0.3237 0.037 Uiso 1 1 calc R . .
H6B H 1.0701 0.4257 0.3197 0.037 Uiso 1 1 calc R . .
C7 C 1.0539(6) 0.4983(4) 0.3975(5) 0.0434(17) Uani 1 1 d . . .
H7A H 1.0722 0.5314 0.3599 0.065 Uiso 1 1 calc R . .
H7B H 1.1160 0.4870 0.4284 0.065 Uiso 1 1 calc R . .
H7C H 0.9990 0.5141 0.4321 0.065 Uiso 1 1 calc R . .
C8 C 1.2754(4) 0.3632(3) 0.4011(3) 0.0185(10) Uani 1 1 d . . .
C9 C 1.3037(4) 0.3822(3) 0.4768(3) 0.0203(10) Uani 1 1 d . . .
H9A H 1.3672 0.4053 0.4822 0.024 Uiso 1 1 calc R . .
C10 C 1.2481(4) 0.3706(3) 0.5449(3) 0.0183(10) Uani 1 1 d . . .
C11 C 1.3476(4) 0.3788(3) 0.3321(3) 0.0237(11) Uani 1 1 d . . .
C12 C 1.2810(5) 0.4132(3) 0.2705(4) 0.0314(13) Uani 1 1 d . . .
H12A H 1.3248 0.4238 0.2257 0.047 Uiso 1 1 calc R . .
H12B H 1.2523 0.4522 0.2929 0.047 Uiso 1 1 calc R . .
H12C H 1.2235 0.3855 0.2536 0.047 Uiso 1 1 calc R . .
C13 C 1.4403(6) 0.4210(4) 0.3525(4) 0.0425(18) Uani 1 1 d . . .
H13A H 1.4820 0.4286 0.3058 0.064 Uiso 1 1 calc R . .
H13B H 1.4839 0.4000 0.3921 0.064 Uiso 1 1 calc R . .
H13C H 1.4149 0.4616 0.3729 0.064 Uiso 1 1 calc R . .
C14 C 1.3848(6) 0.3150(3) 0.2993(5) 0.0396(17) Uani 1 1 d . . .
H14A H 1.4312 0.3226 0.2550 0.059 Uiso 1 1 calc R . .
H14B H 1.3240 0.2902 0.2820 0.059 Uiso 1 1 calc R . .
H14C H 1.4228 0.2916 0.3398 0.059 Uiso 1 1 calc R . .
C15 C 1.2917(4) 0.3923(3) 0.6246(3) 0.0219(11) Uani 1 1 d . . .
C18 C 1.2087(6) 0.4359(3) 0.6619(4) 0.0353(15) Uani 1 1 d . . .
H18A H 1.1984 0.4735 0.6292 0.053 Uiso 1 1 calc R . .
H18B H 1.2328 0.4490 0.7138 0.053 Uiso 1 1 calc R . .
H18C H 1.1424 0.4128 0.6664 0.053 Uiso 1 1 calc R . .
C17 C 1.3076(5) 0.3333(3) 0.6759(4) 0.0277(12) Uani 1 1 d . . .
H17A H 1.3603 0.3056 0.6523 0.042 Uiso 1 1 calc R . .
H17B H 1.2412 0.3103 0.6804 0.042 Uiso 1 1 calc R . .
H17C H 1.3316 0.3464 0.7278 0.042 Uiso 1 1 calc R . .
C16 C 1.3962(5) 0.4280(3) 0.6198(4) 0.0313(14) Uani 1 1 d . . .
H16A H 1.4492 0.4004 0.5964 0.047 Uiso 1 1 calc R . .
H16B H 1.4191 0.4403 0.6723 0.047 Uiso 1 1 calc R . .
H16C H 1.3872 0.4661 0.5877 0.047 Uiso 1 1 calc R . .
C21 C 1.1159(4) 0.1523(3) 0.4796(3) 0.0206(10) Uani 1 1 d . . .
C22 C 1.2303(4) 0.1511(3) 0.5067(4) 0.0243(11) Uani 1 1 d . . .
C23 C 1.2949(5) 0.1941(4) 0.4541(6) 0.049(2) Uani 1 1 d . . .
H23A H 1.2938 0.1772 0.4009 0.073 Uiso 1 1 calc R . .
H23B H 1.3673 0.1957 0.4734 0.073 Uiso 1 1 calc R . .
H23C H 1.2651 0.2370 0.4543 0.073 Uiso 1 1 calc R . .
C24 C 1.2342(6) 0.1789(4) 0.5892(5) 0.050(2) Uani 1 1 d . . .
H24A H 1.1936 0.1518 0.6243 0.075 Uiso 1 1 calc R . .
H24B H 1.2044 0.2217 0.5887 0.075 Uiso 1 1 calc R . .
H24C H 1.3071 0.1807 0.6073 0.075 Uiso 1 1 calc R . .
C25 C 1.2751(5) 0.0839(3) 0.5073(5) 0.0393(17) Uani 1 1 d . . .
H25A H 1.2727 0.0664 0.4545 0.059 Uiso 1 1 calc R . .
H25B H 1.2335 0.0571 0.5420 0.059 Uiso 1 1 calc R . .
H25C H 1.3479 0.0850 0.5259 0.059 Uiso 1 1 calc R . .
C26 C 0.9246(5) 0.0470(3) 0.4154(5) 0.0368(16) Uani 1 1 d . . .
H26A H 0.8473 0.0508 0.4142 0.044 Uiso 1 1 calc R . .
H26B H 0.9438 0.0162 0.4566 0.044 Uiso 1 1 calc R . .
C27 C 0.9614(7) 0.0232(5) 0.3392(7) 0.076(4) Uani 1 1 d . . .
H27A H 0.9291 -0.0181 0.3283 0.115 Uiso 1 1 calc R . .
H27B H 1.0378 0.0185 0.3406 0.115 Uiso 1 1 calc R . .
H27C H 0.9417 0.0534 0.2982 0.115 Uiso 1 1 calc R . .
C28 C 0.6912(4) 0.1418(2) 0.4019(3) 0.0189(10) Uani 1 1 d . . .
C29 C 0.6658(4) 0.1231(3) 0.4777(3) 0.0207(11) Uani 1 1 d . . .
H29A H 0.6034 0.0991 0.4836 0.025 Uiso 1 1 calc R . .
C30 C 0.7231(4) 0.1362(2) 0.5459(3) 0.0177(10) Uani 1 1 d . . .
C31 C 0.6221(4) 0.1230(3) 0.3323(3) 0.0225(11) Uani 1 1 d . . .
C32 C 0.5906(6) 0.1838(3) 0.2901(4) 0.0382(16) Uani 1 1 d . . .
H32A H 0.5462 0.1732 0.2451 0.057 Uiso 1 1 calc R . .
H32B H 0.6536 0.2059 0.2723 0.057 Uiso 1 1 calc R . .
H32C H 0.5517 0.2113 0.3257 0.057 Uiso 1 1 calc R . .
C33 C 0.5254(6) 0.0843(5) 0.3543(5) 0.059(3) Uani 1 1 d . . .
H33A H 0.4852 0.0739 0.3071 0.088 Uiso 1 1 calc R . .
H33B H 0.4816 0.1092 0.3896 0.088 Uiso 1 1 calc R . .
H33C H 0.5473 0.0450 0.3802 0.088 Uiso 1 1 calc R . .
C34 C 0.6903(6) 0.0832(4) 0.2778(4) 0.0399(17) Uani 1 1 d . . .
H34A H 0.6487 0.0701 0.2323 0.060 Uiso 1 1 calc R . .
H34B H 0.7156 0.0454 0.3055 0.060 Uiso 1 1 calc R . .
H34C H 0.7502 0.1086 0.2606 0.060 Uiso 1 1 calc R . .
C35 C 0.6855(5) 0.1126(3) 0.6257(3) 0.0248(12) Uani 1 1 d . . .
C36 C 0.6620(5) 0.1703(3) 0.6762(4) 0.0320(14) Uani 1 1 d . . .
H36A H 0.6042 0.1945 0.6529 0.048 Uiso 1 1 calc R . .
H36B H 0.7245 0.1973 0.6797 0.048 Uiso 1 1 calc R . .
H36C H 0.6423 0.1563 0.7285 0.048 Uiso 1 1 calc R . .
C37 C 0.5897(6) 0.0697(4) 0.6217(4) 0.0375(16) Uani 1 1 d . . .
H37A H 0.5310 0.0930 0.5982 0.056 Uiso 1 1 calc R . .
H37B H 0.5708 0.0562 0.6743 0.056 Uiso 1 1 calc R . .
H37C H 0.6055 0.0323 0.5899 0.056 Uiso 1 1 calc R . .
C38 C 0.7770(6) 0.0740(3) 0.6627(4) 0.0380(16) Uani 1 1 d . . .
H38A H 0.7920 0.0369 0.6303 0.057 Uiso 1 1 calc R . .
H38B H 0.7572 0.0601 0.7150 0.057 Uiso 1 1 calc R . .
H38C H 0.8396 0.1009 0.6662 0.057 Uiso 1 1 calc R . .
C39 C 0.9094(5) 0.2817(3) 0.2866(3) 0.0248(12) Uani 1 1 d . . .
H39A H 0.9012 0.3266 0.3028 0.030 Uiso 1 1 calc R . .
H39B H 0.8395 0.2613 0.2855 0.030 Uiso 1 1 calc R . .
C40 C 0.9604(5) 0.2776(4) 0.2085(4) 0.0334(14) Uani 1 1 d . . .
H40A H 1.0145 0.3108 0.2021 0.040 Uiso 1 1 calc R . .
H40B H 0.9082 0.2812 0.1657 0.040 Uiso 1 1 calc R . .
C41 C 1.0089(5) 0.2115(4) 0.2113(4) 0.0343(15) Uani 1 1 d . . .
H41A H 0.9554 0.1780 0.2033 0.041 Uiso 1 1 calc R . .
H41B H 1.0648 0.2067 0.1721 0.041 Uiso 1 1 calc R . .
C42 C 1.0530(5) 0.2101(3) 0.2936(3) 0.0263(12) Uani 1 1 d . . .
H42A H 1.0568 0.1660 0.3132 0.032 Uiso 1 1 calc R . .
H42B H 1.1242 0.2288 0.2951 0.032 Uiso 1 1 calc R . .

loop_
_atom_site_aniso_label
_atom_site_aniso_U_11
_atom_site_aniso_U_22
_atom_site_aniso_U_33
_atom_site_aniso_U_23
_atom_site_aniso_U_13
_atom_site_aniso_U_12
Mn1 0.0145(4) 0.0168(4) 0.0211(4) 0.0025(3) 0.0004(3) -0.0032(3)
Mn11 0.0152(4) 0.0162(4) 0.0194(4) 0.0000(3) 0.0003(3) -0.0039(3)
O1 0.021(2) 0.023(2) 0.043(3) 0.0109(18) 0.0127(18) 0.0026(16)
O2 0.0183(17) 0.0169(17) 0.0186(18) -0.0008(14) 0.0023(14) -0.0015(14)
O3 0.0188(18) 0.0228(19) 0.0217(19) -0.0003(15) 0.0024(15) -0.0055(15)
O4 0.0153(17) 0.0233(19) 0.0217(19) 0.0024(15) -0.0006(14) -0.0068(15)
O5 0.0224(19) 0.0240(19) 0.0172(18) 0.0006(15) 0.0009(15) 0.0061(15)
O11 0.0168(18) 0.0167(19) 0.045(3) -0.0007(17) -0.0080(17) -0.0011(15)
O12 0.0207(18) 0.0160(17) 0.0220(19) 0.0016(14) -0.0009(15) -0.0037(14)
O13 0.0165(17) 0.0214(18) 0.0192(18) 0.0006(15) 0.0016(14) -0.0042(14)
O14 0.0198(18) 0.025(2) 0.0206(19) -0.0001(15) 0.0034(15) -0.0119(15)
N1 0.017(2) 0.024(2) 0.039(3) 0.005(2) 0.012(2) 0.0029(18)
N11 0.018(2) 0.015(2) 0.037(3) 0.0022(19) -0.0088(19) 0.0025(17)
C1 0.016(2) 0.016(2) 0.022(3) -0.0024(19) -0.0004(19) -0.0023(18)
C2 0.019(2) 0.022(3) 0.026(3) 0.000(2) 0.006(2) -0.003(2)
C3 0.021(3) 0.024(3) 0.054(4) -0.004(3) 0.011(3) 0.001(2)
C4 0.017(3) 0.030(3) 0.054(4) -0.013(3) 0.003(3) 0.001(2)
C5 0.033(3) 0.055(5) 0.031(4) 0.003(3) 0.015(3) 0.003(3)
C6 0.025(3) 0.030(3) 0.037(3) 0.007(3) 0.008(2) -0.003(2)
C7 0.042(4) 0.038(4) 0.051(4) 0.009(3) -0.003(3) -0.011(3)
C8 0.017(2) 0.019(2) 0.019(3) 0.0024(19) 0.0027(19) -0.0016(19)
C9 0.017(2) 0.020(2) 0.024(3) 0.000(2) -0.002(2) -0.007(2)
C10 0.016(2) 0.018(2) 0.022(3) 0.0016(19) -0.0027(19) -0.0007(19)
C11 0.021(3) 0.025(3) 0.025(3) 0.001(2) 0.005(2) -0.004(2)
C12 0.028(3) 0.035(3) 0.032(3) 0.009(3) 0.008(2) 0.001(3)
C13 0.032(3) 0.064(5) 0.032(4) 0.000(3) 0.009(3) -0.028(3)
C14 0.040(4) 0.032(3) 0.046(4) 0.003(3) 0.021(3) 0.008(3)
C15 0.022(3) 0.023(3) 0.021(3) 0.002(2) -0.006(2) -0.005(2)
C18 0.039(4) 0.034(3) 0.033(3) -0.010(3) -0.003(3) 0.000(3)
C17 0.025(3) 0.034(3) 0.024(3) 0.005(2) -0.005(2) -0.008(2)
C16 0.033(3) 0.032(3) 0.029(3) 0.001(3) -0.007(3) -0.013(3)
C21 0.021(2) 0.023(3) 0.019(3) 0.003(2) -0.003(2) -0.001(2)
C22 0.019(3) 0.022(3) 0.032(3) 0.004(2) -0.006(2) -0.003(2)
C23 0.021(3) 0.047(4) 0.077(6) 0.031(4) -0.002(3) -0.004(3)
C24 0.041(4) 0.064(5) 0.044(4) -0.012(4) -0.022(3) 0.013(4)
C25 0.025(3) 0.025(3) 0.069(5) 0.003(3) -0.011(3) 0.003(2)
C26 0.029(3) 0.019(3) 0.062(5) 0.000(3) -0.019(3) -0.003(2)
C27 0.034(4) 0.079(7) 0.117(9) -0.069(7) -0.010(5) 0.003(4)
C28 0.018(2) 0.015(2) 0.024(3) -0.0025(19) 0.000(2) -0.0036(19)
C29 0.019(2) 0.022(3) 0.020(3) -0.002(2) 0.003(2) -0.009(2)
C30 0.017(2) 0.015(2) 0.021(3) -0.0006(19) 0.0042(19) -0.0036(18)
C31 0.023(3) 0.025(3) 0.020(3) -0.002(2) -0.003(2) -0.004(2)
C32 0.044(4) 0.029(3) 0.042(4) 0.000(3) -0.020(3) 0.004(3)
C33 0.045(4) 0.097(7) 0.035(4) 0.013(4) -0.016(3) -0.049(5)
C34 0.048(4) 0.040(4) 0.032(4) -0.014(3) -0.014(3) 0.014(3)
C35 0.030(3) 0.027(3) 0.018(3) 0.001(2) 0.007(2) -0.010(2)
C36 0.037(3) 0.037(3) 0.023(3) -0.007(3) 0.009(2) -0.008(3)
C37 0.045(4) 0.041(4) 0.026(3) 0.000(3) 0.010(3) -0.024(3)
C38 0.052(4) 0.031(3) 0.031(3) 0.012(3) 0.005(3) -0.003(3)
C39 0.027(3) 0.026(3) 0.021(3) 0.003(2) 0.001(2) 0.007(2)
C40 0.031(3) 0.050(4) 0.019(3) 0.005(3) 0.003(2) 0.007(3)
C41 0.033(3) 0.045(4) 0.025(3) -0.005(3) 0.000(3) 0.010(3)
C42 0.027(3) 0.027(3) 0.025(3) -0.002(2) -0.001(2) 0.010(2)

loop_
_atom_type_symbol
_atom_type_description
_atom_type_scat_dispersion_real
_atom_type_scat_dispersion_imag
_atom_type_scat_source
C C 0.0033 0.0016 'International Tables Vol C Tables 4.2.6.8 and 6.1.1.4'
H H 0.0000 0.0000 'International Tables Vol C Tables 4.2.6.8 and 6.1.1.4'
N N 0.0061 0.0033 'International Tables Vol C Tables 4.2.6.8 and 6.1.1.4'
O O 0.0106 0.0060 'International Tables Vol C Tables 4.2.6.8 and 6.1.1.4'
Mn Mn 0.3368 0.7283 'International Tables Vol C Tables 4.2.6.8 and 6.1.1.4'

loop_
_geom_angle_atom_site_label_1
_geom_angle_atom_site_label_2
_geom_angle_atom_site_label_3
_geom_angle
_geom_angle_site_symmetry_1
_geom_angle_site_symmetry_3
_geom_angle_publ_flag
O3 Mn1 O4 86.47(15) . . ?
O3 Mn1 O2 152.89(15) . . ?
O4 Mn1 O2 111.30(15) . . ?
O3 Mn1 O12 115.49(16) . . ?
O4 Mn1 O12 102.40(15) . . ?
O2 Mn1 O12 81.61(14) . . ?
O3 Mn1 O1 86.26(15) . . ?
O4 Mn1 O1 103.08(17) . . ?
O2 Mn1 O1 70.23(14) . . ?
O12 Mn1 O1 147.30(16) . . ?
O13 Mn11 O14 86.21(15) . . ?
O13 Mn11 O2 117.10(15) . . ?
O14 Mn11 O2 100.20(15) . . ?
O13 Mn11 O12 151.25(15) . . ?
O14 Mn11 O12 113.41(15) . . ?
O2 Mn11 O12 81.31(14) . . ?
O13 Mn11 O11 87.85(15) . . ?
O14 Mn11 O11 93.81(17) . . ?
O2 Mn11 O11 151.91(15) . . ?
O12 Mn11 O11 70.77(14) . . ?
O13 Mn11 O5 88.07(14) . . ?
O14 Mn11 O5 171.57(15) . . ?
O2 Mn11 O5 76.96(14) . . ?
O12 Mn11 O5 74.23(14) . . ?
O11 Mn11 O5 92.16(15) . . ?
N1 O1 C6 108.9(4) . . ?
N1 O1 Mn1 117.3(3) . . ?
C6 O1 Mn1 133.8(4) . . ?
C1 O2 Mn1 117.1(3) . . ?
C1 O2 Mn11 137.4(3) . . ?
Mn1 O2 Mn11 92.93(15) . . ?
C8 O3 Mn1 128.7(4) . . ?
C10 O4 Mn1 128.6(4) . . ?
C42 O5 C39 108.1(4) . . ?
C42 O5 Mn11 120.2(3) . . ?
C39 O5 Mn11 115.4(3) . . ?
C26 O11 N11 108.9(4) . . ?
C26 O11 Mn11 131.8(4) . . ?
N11 O11 Mn11 117.9(3) . . ?
C21 O12 Mn1 143.8(3) . . ?
C21 O12 Mn11 116.7(3) . . ?
Mn1 O12 Mn11 92.43(15) . . ?
C28 O13 Mn11 129.0(4) . . ?
C30 O14 Mn11 128.9(4) . . ?
C1 N1 O1 108.8(4) . . ?
C1 N1 H1A 125.6 . . ?
O1 N1 H1A 125.6 . . ?
C21 N11 O11 109.0(4) . . ?
C21 N11 H11A 125.5 . . ?
O11 N11 H11A 125.5 . . ?
N1 C1 O2 124.6(5) . . ?
N1 C1 C2 116.8(5) . . ?
O2 C1 C2 118.6(5) . . ?
C5 C2 C1 107.8(5) . . ?
C5 C2 C4 111.0(5) . . ?
C1 C2 C4 110.0(5) . . ?
C5 C2 C3 109.1(5) . . ?
C1 C2 C3 110.6(5) . . ?
C4 C2 C3 108.4(5) . . ?
C2 C3 H3A 109.5 . . ?
C2 C3 H3B 109.5 . . ?
H3A C3 H3B 109.5 . . ?
C2 C3 H3C 109.5 . . ?
H3A C3 H3C 109.5 . . ?
H3B C3 H3C 109.5 . . ?
C2 C4 H4A 109.5 . . ?
C2 C4 H4B 109.5 . . ?
H4A C4 H4B 109.5 . . ?
C2 C4 H4C 109.5 . . ?
H4A C4 H4C 109.5 . . ?
H4B C4 H4C 109.5 . . ?
C2 C5 H5A 109.5 . . ?
C2 C5 H5B 109.5 . . ?
H5A C5 H5B 109.5 . . ?
C2 C5 H5C 109.5 . . ?
H5A C5 H5C 109.5 . . ?
H5B C5 H5C 109.5 . . ?
O1 C6 C7 111.0(6) . . ?
O1 C6 H6A 109.4 . . ?
C7 C6 H6A 109.4 . . ?
O1 C6 H6B 109.4 . . ?
C7 C6 H6B 109.4 . . ?
H6A C6 H6B 108.0 . . ?
C6 C7 H7A 109.5 . . ?
C6 C7 H7B 109.5 . . ?
H7A C7 H7B 109.5 . . ?
C6 C7 H7C 109.5 . . ?
H7A C7 H7C 109.5 . . ?
H7B C7 H7C 109.5 . . ?
O3 C8 C9 125.0(5) . . ?
O3 C8 C11 115.1(5) . . ?
C9 C8 C11 119.9(5) . . ?
C10 C9 C8 126.7(5) . . ?
C10 C9 H9A 116.7 . . ?
C8 C9 H9A 116.7 . . ?
O4 C10 C9 124.3(5) . . ?
O4 C10 C15 115.0(5) . . ?
C9 C10 C15 120.7(5) . . ?
C13 C11 C14 110.8(6) . . ?
C13 C11 C12 108.0(5) . . ?
C14 C11 C12 109.3(6) . . ?
C13 C11 C8 114.6(5) . . ?
C14 C11 C8 106.5(5) . . ?
C12 C11 C8 107.4(5) . . ?
C11 C12 H12A 109.5 . . ?
C11 C12 H12B 109.5 . . ?
H12A C12 H12B 109.5 . . ?
C11 C12 H12C 109.5 . . ?
H12A C12 H12C 109.5 . . ?
H12B C12 H12C 109.5 . . ?
C11 C13 H13A 109.5 . . ?
C11 C13 H13B 109.5 . . ?
H13A C13 H13B 109.5 . . ?
C11 C13 H13C 109.5 . . ?
H13A C13 H13C 109.5 . . ?
H13B C13 H13C 109.5 . . ?
C11 C14 H14A 109.5 . . ?
C11 C14 H14B 109.5 . . ?
H14A C14 H14B 109.5 . . ?
C11 C14 H14C 109.5 . . ?
H14A C14 H14C 109.5 . . ?
H14B C14 H14C 109.5 . . ?
C16 C15 C17 108.4(5) . . ?
C16 C15 C10 113.9(5) . . ?
C17 C15 C10 108.4(5) . . ?
C16 C15 C18 109.3(5) . . ?
C17 C15 C18 109.4(5) . . ?
C10 C15 C18 107.5(5) . . ?
C15 C18 H18A 109.5 . . ?
C15 C18 H18B 109.5 . . ?
H18A C18 H18B 109.5 . . ?
C15 C18 H18C 109.5 . . ?
H18A C18 H18C 109.5 . . ?
H18B C18 H18C 109.5 . . ?
C15 C17 H17A 109.5 . . ?
C15 C17 H17B 109.5 . . ?
H17A C17 H17B 109.5 . . ?
C15 C17 H17C 109.5 . . ?
H17A C17 H17C 109.5 . . ?
H17B C17 H17C 109.5 . . ?
C15 C16 H16A 109.5 . . ?
C15 C16 H16B 109.5 . . ?
H16A C16 H16B 109.5 . . ?
C15 C16 H16C 109.5 . . ?
H16A C16 H16C 109.5 . . ?
H16B C16 H16C 109.5 . . ?
N11 C21 O12 125.0(5) . . ?
N11 C21 C22 115.8(5) . . ?
O12 C21 C22 119.2(5) . . ?
C23 C22 C25 110.5(6) . . ?
C23 C22 C21 109.2(5) . . ?
C25 C22 C21 111.9(5) . . ?
C23 C22 C24 107.9(6) . . ?
C25 C22 C24 109.7(6) . . ?
C21 C22 C24 107.4(5) . . ?
C22 C23 H23A 109.5 . . ?
C22 C23 H23B 109.5 . . ?
H23A C23 H23B 109.5 . . ?
C22 C23 H23C 109.5 . . ?
H23A C23 H23C 109.5 . . ?
H23B C23 H23C 109.5 . . ?
C22 C24 H24A 109.5 . . ?
C22 C24 H24B 109.5 . . ?
H24A C24 H24B 109.5 . . ?
C22 C24 H24C 109.5 . . ?
H24A C24 H24C 109.5 . . ?
H24B C24 H24C 109.5 . . ?
C22 C25 H25A 109.5 . . ?
C22 C25 H25B 109.5 . . ?
H25A C25 H25B 109.5 . . ?
C22 C25 H25C 109.5 . . ?
H25A C25 H25C 109.5 . . ?
H25B C25 H25C 109.5 . . ?
O11 C26 C27 111.5(7) . . ?
O11 C26 H26A 109.3 . . ?
C27 C26 H26A 109.3 . . ?
O11 C26 H26B 109.3 . . ?
C27 C26 H26B 109.3 . . ?
H26A C26 H26B 108.0 . . ?
C26 C27 H27A 109.5 . . ?
C26 C27 H27B 109.5 . . ?
H27A C27 H27B 109.5 . . ?
C26 C27 H27C 109.5 . . ?
H27A C27 H27C 109.5 . . ?
H27B C27 H27C 109.5 . . ?
O13 C28 C29 124.0(5) . . ?
O13 C28 C31 114.8(5) . . ?
C29 C28 C31 121.1(5) . . ?
C28 C29 C30 126.8(5) . . ?
C28 C29 H29A 116.6 . . ?
C30 C29 H29A 116.6 . . ?
O14 C30 C29 124.2(5) . . ?
O14 C30 C35 114.7(5) . . ?
C29 C30 C35 121.1(5) . . ?
C32 C31 C33 110.7(6) . . ?
C32 C31 C28 107.6(5) . . ?
C33 C31 C28 114.0(5) . . ?
C32 C31 C34 108.5(5) . . ?
C33 C31 C34 108.8(6) . . ?
C28 C31 C34 107.0(5) . . ?
C31 C32 H32A 109.5 . . ?
C31 C32 H32B 109.5 . . ?
H32A C32 H32B 109.5 . . ?
C31 C32 H32C 109.5 . . ?
H32A C32 H32C 109.5 . . ?
H32B C32 H32C 109.5 . . ?
C31 C33 H33A 109.5 . . ?
C31 C33 H33B 109.5 . . ?
H33A C33 H33B 109.5 . . ?
C31 C33 H33C 109.5 . . ?
H33A C33 H33C 109.5 . . ?
H33B C33 H33C 109.5 . . ?
C31 C34 H34A 109.5 . . ?
C31 C34 H34B 109.5 . . ?
H34A C34 H34B 109.5 . . ?
C31 C34 H34C 109.5 . . ?
H34A C34 H34C 109.5 . . ?
H34B C34 H34C 109.5 . . ?
C37 C35 C36 109.7(5) . . ?
C37 C35 C30 114.0(5) . . ?
C36 C35 C30 108.2(5) . . ?
C37 C35 C38 108.1(5) . . ?
C36 C35 C38 109.5(5) . . ?
C30 C35 C38 107.1(5) . . ?
C35 C36 H36A 109.5 . . ?
C35 C36 H36B 109.5 . . ?
H36A C36 H36B 109.5 . . ?
C35 C36 H36C 109.5 . . ?
H36A C36 H36C 109.5 . . ?
H36B C36 H36C 109.5 . . ?
C35 C37 H37A 109.5 . . ?
C35 C37 H37B 109.5 . . ?
H37A C37 H37B 109.5 . . ?
C35 C37 H37C 109.5 . . ?
H37A C37 H37C 109.5 . . ?
H37B C37 H37C 109.5 . . ?
C35 C38 H38A 109.5 . . ?
C35 C38 H38B 109.5 . . ?
H38A C38 H38B 109.5 . . ?
C35 C38 H38C 109.5 . . ?
H38A C38 H38C 109.5 . . ?
H38B C38 H38C 109.5 . . ?
O5 C39 C40 105.1(5) . . ?
O5 C39 H39A 110.7 . . ?
C40 C39 H39A 110.7 . . ?
O5 C39 H39B 110.7 . . ?
C40 C39 H39B 110.7 . . ?
H39A C39 H39B 108.8 . . ?
C39 C40 C41 101.7(5) . . ?
C39 C40 H40A 111.4 . . ?
C41 C40 H40A 111.4 . . ?
C39 C40 H40B 111.4 . . ?
C41 C40 H40B 111.4 . . ?
H40A C40 H40B 109.3 . . ?
C42 C41 C40 101.3(5) . . ?
C42 C41 H41A 111.5 . . ?
C40 C41 H41A 111.5 . . ?
C42 C41 H41B 111.5 . . ?
C40 C41 H41B 111.5 . . ?
H41A C41 H41B 109.3 . . ?
O5 C42 C41 105.6(5) . . ?
O5 C42 H42A 110.6 . . ?
C41 C42 H42A 110.6 . . ?
O5 C42 H42B 110.6 . . ?
C41 C42 H42B 110.6 . . ?
H42A C42 H42B 108.8 . . ?

loop_
_geom_bond_atom_site_label_1
_geom_bond_atom_site_label_2
_geom_bond_distance
_geom_bond_site_symmetry_2
_geom_bond_publ_flag
Mn1 O3 2.074(4) . ?
Mn1 O4 2.092(4) . ?
Mn1 O2 2.146(4) . ?
Mn1 O12 2.149(4) . ?
Mn1 O1 2.229(4) . ?
Mn11 O13 2.076(4) . ?
Mn11 O14 2.084(4) . ?
Mn11 O2 2.147(4) . ?
Mn11 O12 2.162(4) . ?
Mn11 O11 2.203(4) . ?
Mn11 O5 2.455(4) . ?
O1 N1 1.438(6) . ?
O1 C6 1.460(7) . ?
O2 C1 1.323(6) . ?
O3 C8 1.265(6) . ?
O4 C10 1.275(6) . ?
O5 C42 1.461(7) . ?
O5 C39 1.475(7) . ?
O11 C26 1.438(7) . ?
O11 N11 1.446(6) . ?
O12 C21 1.312(7) . ?
O13 C28 1.290(6) . ?
O14 C30 1.279(6) . ?
N1 C1 1.287(7) . ?
N1 H1A 0.8800 . ?
N11 C21 1.288(7) . ?
N11 H11A 0.8800 . ?
C1 C2 1.528(7) . ?
C2 C5 1.523(9) . ?
C2 C4 1.530(8) . ?
C2 C3 1.535(8) . ?
C3 H3A 0.9800 . ?
C3 H3B 0.9800 . ?
C3 H3C 0.9800 . ?
C4 H4A 0.9800 . ?
C4 H4B 0.9800 . ?
C4 H4C 0.9800 . ?
C5 H5A 0.9800 . ?
C5 H5B 0.9800 . ?
C5 H5C 0.9800 . ?
C6 C7 1.486(10) . ?
C6 H6A 0.9900 . ?
C6 H6B 0.9900 . ?
C7 H7A 0.9800 . ?
C7 H7B 0.9800 . ?
C7 H7C 0.9800 . ?
C8 C9 1.406(8) . ?
C8 C11 1.541(7) . ?
C9 C10 1.393(8) . ?
C9 H9A 0.9500 . ?
C10 C15 1.542(7) . ?
C11 C13 1.520(8) . ?
C11 C14 1.532(9) . ?
C11 C12 1.534(9) . ?
C12 H12A 0.9800 . ?
C12 H12B 0.9800 . ?
C12 H12C 0.9800 . ?
C13 H13A 0.9800 . ?
C13 H13B 0.9800 . ?
C13 H13C 0.9800 . ?
C14 H14A 0.9800 . ?
C14 H14B 0.9800 . ?
C14 H14C 0.9800 . ?
C15 C16 1.535(8) . ?
C15 C17 1.535(8) . ?
C15 C18 1.544(9) . ?
C18 H18A 0.9800 . ?
C18 H18B 0.9800 . ?
C18 H18C 0.9800 . ?
C17 H17A 0.9800 . ?
C17 H17B 0.9800 . ?
C17 H17C 0.9800 . ?
C16 H16A 0.9800 . ?
C16 H16B 0.9800 . ?
C16 H16C 0.9800 . ?
C21 C22 1.530(7) . ?
C22 C23 1.524(9) . ?
C22 C25 1.528(8) . ?
C22 C24 1.531(10) . ?
C23 H23A 0.9800 . ?
C23 H23B 0.9800 . ?
C23 H23C 0.9800 . ?
C24 H24A 0.9800 . ?
C24 H24B 0.9800 . ?
C24 H24C 0.9800 . ?
C25 H25A 0.9800 . ?
C25 H25B 0.9800 . ?
C25 H25C 0.9800 . ?
C26 C27 1.481(12) . ?
C26 H26A 0.9900 . ?
C26 H26B 0.9900 . ?
C27 H27A 0.9800 . ?
C27 H27B 0.9800 . ?
C27 H27C 0.9800 . ?
C28 C29 1.401(8) . ?
C28 C31 1.532(7) . ?
C29 C30 1.403(7) . ?
C29 H29A 0.9500 . ?
C30 C35 1.537(7) . ?
C31 C32 1.524(9) . ?
C31 C33 1.529(9) . ?
C31 C34 1.532(9) . ?
C32 H32A 0.9800 . ?
C32 H32B 0.9800 . ?
C32 H32C 0.9800 . ?
C33 H33A 0.9800 . ?
C33 H33B 0.9800 . ?
C33 H33C 0.9800 . ?
C34 H34A 0.9800 . ?
C34 H34B 0.9800 . ?
C34 H34C 0.9800 . ?
C35 C37 1.521(8) . ?
C35 C36 1.525(9) . ?
C35 C38 1.555(10) . ?
C36 H36A 0.9800 . ?
C36 H36B 0.9800 . ?
C36 H36C 0.9800 . ?
C37 H37A 0.9800 . ?
C37 H37B 0.9800 . ?
C37 H37C 0.9800 . ?
C38 H38A 0.9800 . ?
C38 H38B 0.9800 . ?
C38 H38C 0.9800 . ?
C39 C40 1.499(8) . ?
C39 H39A 0.9900 . ?
C39 H39B 0.9900 . ?
C40 C41 1.524(10) . ?
C40 H40A 0.9900 . ?
C40 H40B 0.9900 . ?
C41 C42 1.517(8) . ?
C41 H41A 0.9900 . ?
C41 H41B 0.9900 . ?
C42 H42A 0.9900 . ?
C42 H42B 0.9900 . ?

loop_
_geom_torsion_atom_site_label_1
_geom_torsion_atom_site_label_2
_geom_torsion_atom_site_label_3
_geom_torsion_atom_site_label_4
_geom_torsion
_geom_torsion_site_symmetry_1
_geom_torsion_site_symmetry_2
_geom_torsion_site_symmetry_3
_geom_torsion_site_symmetry_4
_geom_torsion_publ_flag
O3 Mn1 O1 N1 178.7(4) . . . . ?
O4 Mn1 O1 N1 -95.8(4) . . . . ?
O2 Mn1 O1 N1 12.4(4) . . . . ?
O12 Mn1 O1 N1 44.5(6) . . . . ?
O3 Mn1 O1 C6 -1.2(6) . . . . ?
O4 Mn1 O1 C6 84.3(6) . . . . ?
O2 Mn1 O1 C6 -167.5(6) . . . . ?
O12 Mn1 O1 C6 -135.4(5) . . . . ?
O3 Mn1 O2 C1 -42.5(5) . . . . ?
O4 Mn1 O2 C1 85.6(4) . . . . ?
O12 Mn1 O2 C1 -174.3(4) . . . . ?
O1 Mn1 O2 C1 -11.2(4) . . . . ?
O3 Mn1 O2 Mn11 106.1(3) . . . . ?
O4 Mn1 O2 Mn11 -125.77(15) . . . . ?
O12 Mn1 O2 Mn11 -25.67(14) . . . . ?
O1 Mn1 O2 Mn11 137.45(19) . . . . ?
O13 Mn11 O2 C1 5.7(5) . . . . ?
O14 Mn11 O2 C1 -85.3(5) . . . . ?
O12 Mn11 O2 C1 162.3(5) . . . . ?
O11 Mn11 O2 C1 156.0(5) . . . . ?
O5 Mn11 O2 C1 86.6(5) . . . . ?
O13 Mn11 O2 Mn1 -131.12(15) . . . . ?
O14 Mn11 O2 Mn1 137.92(15) . . . . ?
O12 Mn11 O2 Mn1 25.53(14) . . . . ?
O11 Mn11 O2 Mn1 19.2(4) . . . . ?
O5 Mn11 O2 Mn1 -50.18(13) . . . . ?
O4 Mn1 O3 C8 -6.0(5) . . . . ?
O2 Mn1 O3 C8 126.8(5) . . . . ?
O12 Mn1 O3 C8 -108.0(5) . . . . ?
O1 Mn1 O3 C8 97.4(5) . . . . ?
O3 Mn1 O4 C10 4.5(5) . . . . ?
O2 Mn1 O4 C10 -154.4(4) . . . . ?
O12 Mn1 O4 C10 119.9(4) . . . . ?
O1 Mn1 O4 C10 -80.8(5) . . . . ?
O13 Mn11 O5 C42 -91.3(4) . . . . ?
O14 Mn11 O5 C42 -138.6(10) . . . . ?
O2 Mn11 O5 C42 150.3(4) . . . . ?
O12 Mn11 O5 C42 65.8(4) . . . . ?
O11 Mn11 O5 C42 -3.6(4) . . . . ?
O13 Mn11 O5 C39 41.0(4) . . . . ?
O14 Mn11 O5 C39 -6.3(12) . . . . ?
O2 Mn11 O5 C39 -77.4(4) . . . . ?
O12 Mn11 O5 C39 -161.9(4) . . . . ?
O11 Mn11 O5 C39 128.8(4) . . . . ?
O13 Mn11 O11 C26 -28.1(6) . . . . ?
O14 Mn11 O11 C26 57.9(6) . . . . ?
O2 Mn11 O11 C26 178.0(5) . . . . ?
O12 Mn11 O11 C26 171.4(6) . . . . ?
O5 Mn11 O11 C26 -116.1(6) . . . . ?
O13 Mn11 O11 N11 167.0(4) . . . . ?
O14 Mn11 O11 N11 -106.9(4) . . . . ?
O2 Mn11 O11 N11 13.2(6) . . . . ?
O12 Mn11 O11 N11 6.6(3) . . . . ?
O5 Mn11 O11 N11 79.0(4) . . . . ?
O3 Mn1 O12 C21 12.7(6) . . . . ?
O4 Mn1 O12 C21 -79.3(6) . . . . ?
O2 Mn1 O12 C21 170.6(6) . . . . ?
O1 Mn1 O12 C21 140.2(6) . . . . ?
O3 Mn1 O12 Mn11 -132.43(15) . . . . ?
O4 Mn1 O12 Mn11 135.56(14) . . . . ?
O2 Mn1 O12 Mn11 25.46(14) . . . . ?
O1 Mn1 O12 Mn11 -4.9(4) . . . . ?
O13 Mn11 O12 C21 -50.4(5) . . . . ?
O14 Mn11 O12 C21 79.3(4) . . . . ?
O2 Mn11 O12 C21 176.7(4) . . . . ?
O11 Mn11 O12 C21 -6.4(4) . . . . ?
O5 Mn11 O12 C21 -104.4(4) . . . . ?
O13 Mn11 O12 Mn1 107.3(3) . . . . ?
O14 Mn11 O12 Mn1 -122.90(16) . . . . ?
O2 Mn11 O12 Mn1 -25.48(14) . . . . ?
O11 Mn11 O12 Mn1 151.38(19) . . . . ?
O5 Mn11 O12 Mn1 53.33(14) . . . . ?
O14 Mn11 O13 C28 -8.0(4) . . . . ?
O2 Mn11 O13 C28 -107.5(4) . . . . ?
O12 Mn11 O13 C28 127.1(4) . . . . ?
O11 Mn11 O13 C28 86.0(5) . . . . ?
O5 Mn11 O13 C28 178.2(4) . . . . ?
O13 Mn11 O14 C30 10.2(5) . . . . ?
O2 Mn11 O14 C30 127.0(5) . . . . ?
O12 Mn11 O14 C30 -148.1(4) . . . . ?
O11 Mn11 O14 C30 -77.4(5) . . . . ?
O5 Mn11 O14 C30 57.6(12) . . . . ?
C6 O1 N1 C1 168.1(5) . . . . ?
Mn1 O1 N1 C1 -11.8(6) . . . . ?
C26 O11 N11 C21 -174.0(5) . . . . ?
Mn11 O11 N11 C21 -5.9(6) . . . . ?
O1 N1 C1 O2 1.8(8) . . . . ?
O1 N1 C1 C2 -178.6(5) . . . . ?
Mn1 O2 C1 N1 9.5(7) . . . . ?
Mn11 O2 C1 N1 -120.3(6) . . . . ?
Mn1 O2 C1 C2 -170.2(4) . . . . ?
Mn11 O2 C1 C2 60.0(7) . . . . ?
N1 C1 C2 C5 -126.5(6) . . . . ?
O2 C1 C2 C5 53.2(7) . . . . ?
N1 C1 C2 C4 112.4(6) . . . . ?
O2 C1 C2 C4 -67.9(7) . . . . ?
N1 C1 C2 C3 -7.3(7) . . . . ?
O2 C1 C2 C3 172.4(5) . . . . ?
N1 O1 C6 C7 83.3(6) . . . . ?
Mn1 O1 C6 C7 -96.8(7) . . . . ?
Mn1 O3 C8 C9 4.9(8) . . . . ?
Mn1 O3 C8 C11 -176.2(4) . . . . ?
O3 C8 C9 C10 0.2(9) . . . . ?
C11 C8 C9 C10 -178.6(5) . . . . ?
Mn1 O4 C10 C9 -1.9(8) . . . . ?
Mn1 O4 C10 C15 178.8(3) . . . . ?
C8 C9 C10 O4 -1.7(9) . . . . ?
C8 C9 C10 C15 177.5(5) . . . . ?
O3 C8 C11 C13 174.6(6) . . . . ?
C9 C8 C11 C13 -6.4(8) . . . . ?
O3 C8 C11 C14 -62.4(7) . . . . ?
C9 C8 C11 C14 116.5(6) . . . . ?
O3 C8 C11 C12 54.6(7) . . . . ?
C9 C8 C11 C12 -126.4(6) . . . . ?
O4 C10 C15 C16 -179.0(5) . . . . ?
C9 C10 C15 C16 1.7(8) . . . . ?
O4 C10 C15 C17 60.3(6) . . . . ?
C9 C10 C15 C17 -119.0(6) . . . . ?
O4 C10 C15 C18 -57.9(6) . . . . ?
C9 C10 C15 C18 122.9(6) . . . . ?
O11 N11 C21 O12 -0.1(8) . . . . ?
O11 N11 C21 C22 179.2(5) . . . . ?
Mn1 O12 C21 N11 -134.2(6) . . . . ?
Mn11 O12 C21 N11 6.0(7) . . . . ?
Mn1 O12 C21 C22 46.5(8) . . . . ?
Mn11 O12 C21 C22 -173.2(4) . . . . ?
N11 C21 C22 C23 117.5(7) . . . . ?
O12 C21 C22 C23 -63.2(7) . . . . ?
N11 C21 C22 C25 -5.2(8) . . . . ?
O12 C21 C22 C25 174.1(5) . . . . ?
N11 C21 C22 C24 -125.8(6) . . . . ?
O12 C21 C22 C24 53.6(7) . . . . ?
N11 O11 C26 C27 -74.4(7) . . . . ?
Mn11 O11 C26 C27 119.7(7) . . . . ?
Mn11 O13 C28 C29 4.3(8) . . . . ?
Mn11 O13 C28 C31 -173.2(3) . . . . ?
O13 C28 C29 C30 1.5(9) . . . . ?
C31 C28 C29 C30 178.8(5) . . . . ?
Mn11 O14 C30 C29 -8.7(8) . . . . ?
Mn11 O14 C30 C35 172.2(4) . . . . ?
C28 C29 C30 O14 0.9(9) . . . . ?
C28 C29 C30 C35 179.9(6) . . . . ?
O13 C28 C31 C32 -58.0(7) . . . . ?
C29 C28 C31 C32 124.4(6) . . . . ?
O13 C28 C31 C33 178.7(6) . . . . ?
C29 C28 C31 C33 1.1(9) . . . . ?
O13 C28 C31 C34 58.4(7) . . . . ?
C29 C28 C31 C34 -119.2(6) . . . . ?
O14 C30 C35 C37 -175.2(5) . . . . ?
C29 C30 C35 C37 5.7(8) . . . . ?
O14 C30 C35 C36 62.3(7) . . . . ?
C29 C30 C35 C36 -116.8(6) . . . . ?
O14 C30 C35 C38 -55.7(6) . . . . ?
C29 C30 C35 C38 125.2(6) . . . . ?
C42 O5 C39 C40 -15.6(6) . . . . ?
Mn11 O5 C39 C40 -153.4(4) . . . . ?
O5 C39 C40 C41 36.0(6) . . . . ?
C39 C40 C41 C42 -42.2(6) . . . . ?
C39 O5 C42 C41 -11.5(6) . . . . ?
Mn11 O5 C42 C41 123.9(4) . . . . ?
C40 C41 C42 O5 33.4(6) . . . . ?
